data_7110482
loop_
_publ_author_name
'Aspley, Catherine J.'
'Boxwell, Clive'
'Buil, Maria L.'
'Higgitt, Catherine L.'
'Perutz, Robin N.'
'Long, Conor'

_publ_contact_author
;
Robin N. Perutz
Department of Chemistry, University of York, Heslington, York, YO1 5DD, UK
;
_publ_section_title
;
 A new combination of donor and acceptor: bis(\h6-benzene)chromium and
 hexafluorobenzene form a charge-transfer stacked crystal
;
_journal_issue 11
_journal_name_full 'Chemical Communications'
_journal_page_first 1027
_journal_paper_doi 10.1039/a900919a
_journal_year 1999
_chemical_formula_sum 'C18 H12 Cr F6'
_chemical_formula_weight 394.28
_chemical_name_systematic
; 
 ? 
;
_space_group_IT_number 2
_symmetry_cell_setting triclinic
_symmetry_space_group_name_Hall '-P 1'
_symmetry_space_group_name_H-M 'P -1'
_atom_sites_solution_hydrogens geom
_atom_sites_solution_primary direct
_atom_sites_solution_secondary difmap
_audit_creation_method SHELXL-97
_cell_angle_alpha 100.026(9)
_cell_angle_beta 112.327(8)
_cell_angle_gamma 97.532(9)
_cell_formula_units_Z 1
_cell_length_a 7.3254(8)
_cell_length_b 9.2627(9)
_cell_length_c 6.6102(8)
_cell_measurement_reflns_used 20
_cell_measurement_temperature 293(2)
_cell_measurement_theta_max 9.415
_cell_measurement_theta_min 4.310
_cell_volume 398.87(8)
_computing_cell_refinement teXsan
_computing_data_collection teXsan
_computing_data_reduction teXsan
_computing_molecular_graphics teXsan
_computing_publication_material 'SHELXL-97 (Sheldrick, 1997)'
_computing_structure_refinement 'SHELXL-97 (Sheldrick, 1997)'
_computing_structure_solution 'SHELXS-97 (Sheldrick, 1990)'
_diffrn_ambient_temperature 293(2)
_diffrn_measured_fraction_theta_full 0.999
_diffrn_measured_fraction_theta_max 0.999
_diffrn_measurement_device_type AFC6S
_diffrn_measurement_method \w--2\q
_diffrn_radiation_monochromator graphite
_diffrn_radiation_source 'fine-focus sealed tube'
_diffrn_radiation_type MoK\a
_diffrn_radiation_wavelength 0.71069
_diffrn_reflns_av_R_equivalents 0.040
_diffrn_reflns_av_sigmaI/netI 0.0347
_diffrn_reflns_limit_h_max 8
_diffrn_reflns_limit_h_min 0
_diffrn_reflns_limit_k_max 10
_diffrn_reflns_limit_k_min -10
_diffrn_reflns_limit_l_max 7
_diffrn_reflns_limit_l_min -7
_diffrn_reflns_number 1401
_diffrn_reflns_theta_full 25.00
_diffrn_reflns_theta_max 25.00
_diffrn_reflns_theta_min 2.29
_diffrn_standards_decay_% -66.81
_diffrn_standards_interval_count 150
_diffrn_standards_number 3
_exptl_absorpt_coefficient_mu 0.778
_exptl_absorpt_correction_T_max 0.995
_exptl_absorpt_correction_T_min 0.740
_exptl_absorpt_correction_type 'psi scans'
_exptl_crystal_colour red
_exptl_crystal_density_diffrn 1.641
_exptl_crystal_density_meas ?
_exptl_crystal_density_method 'not measured'
_exptl_crystal_description block
_exptl_crystal_F_000 198
_exptl_crystal_size_max 0.5
_exptl_crystal_size_mid 0.4
_exptl_crystal_size_min 0.3
_refine_diff_density_max 0.271
_refine_diff_density_min -0.270
_refine_diff_density_rms 0.063
_refine_ls_extinction_coef 0.198(17)
_refine_ls_extinction_expression Fc^*^=kFc[1+0.001xFc^2^\l^3^/sin(2\q)]^-1/4^
_refine_ls_extinction_method SHELXL
_refine_ls_goodness_of_fit_ref 1.083
_refine_ls_hydrogen_treatment mixed
_refine_ls_matrix_type full
_refine_ls_number_parameters 116
_refine_ls_number_reflns 1401
_refine_ls_number_restraints 0
_refine_ls_restrained_S_all 1.083
_refine_ls_R_factor_all 0.0537
_refine_ls_R_factor_gt 0.0392
_refine_ls_shift/su_max 0.001
_refine_ls_shift/su_mean 0.000
_refine_ls_structure_factor_coef Fsqd
_refine_ls_weighting_details 'calc w=1/[\s^2^(Fo^2^)+(0.0604P)^2^+0.1495P] where P=(Fo^2^+2Fc^2^)/3'
_refine_ls_weighting_scheme calc
_refine_ls_wR_factor_gt 0.1027
_refine_ls_wR_factor_ref 0.1112
_reflns_number_gt 1204
_reflns_number_total 1401
_reflns_threshold_expression >2sigma(I)
_cod_data_source_file 900919asup1.cif
_cod_data_source_block 1
_cod_depositor_comments
;
The following automatic conversions were performed:

'_exptl_crystal_density_meas' value 'not measured' was changed to '?'
- the value is perceived as not measured.

Automatic conversion script
Id: cif_fix_values 3008 2015-01-20 13:52:24Z robertas 
;
_cod_database_code 7110482

loop_
_symmetry_equiv_pos_as_xyz
'x, y, z'
'-x, -y, -z'

loop_
_atom_site_label
_atom_site_type_symbol
_atom_site_fract_x
_atom_site_fract_y
_atom_site_fract_z
_atom_site_U_iso_or_equiv
_atom_site_adp_type
_atom_site_occupancy
_atom_site_symmetry_multiplicity
_atom_site_calc_flag
_atom_site_refinement_flags
Cr1 Cr 0.0000 0.0000 0.0000 0.0424(3) Uani 1 2 d S
F1 F 0.7042(4) 0.5293(3) 0.2389(4) 0.1048(8) Uani 1 1 d .
F2 F 0.4135(4) 0.6861(3) 0.2187(4) 0.1013(8) Uani 1 1 d .
F3 F 0.2096(4) 0.6569(3) 0.4800(5) 0.1091(9) Uani 1 1 d .
C1 C 0.3209(5) 0.0579(4) 0.1800(6) 0.0709(9) Uani 1 1 d .
H1 H 0.4187 0.0029 0.1812 0.085 Uiso 1 1 calc R
C2 C 0.2323(5) 0.0523(4) 0.3323(5) 0.0679(9) Uani 1 1 d .
H2 H 0.2709 -0.0069 0.4349 0.081 Uiso 1 1 calc R
C3 C 0.0860(6) 0.1349(4) 0.3319(5) 0.0662(9) Uani 1 1 d .
H3 H 0.0277 0.1311 0.4342 0.079 Uiso 1 1 calc R
C4 C 0.0273(5) 0.2235(3) 0.1766(6) 0.0669(9) Uani 1 1 d .
H4 H -0.0703 0.2786 0.1757 0.080 Uiso 1 1 calc R
C5 C 0.1151(5) 0.2293(3) 0.0233(6) 0.0657(9) Uani 1 1 d .
H5 H 0.0760 0.2881 -0.0798 0.079 Uiso 1 1 calc R
C6 C 0.2616(5) 0.1468(4) 0.0251(6) 0.0712(9) Uani 1 1 d .
H6 H 0.3202 0.1507 -0.0770 0.085 Uiso 1 1 calc R
C7 C 0.6014(5) 0.5143(4) 0.3658(5) 0.0636(8) Uani 1 1 d .
C8 C 0.4559(5) 0.5931(3) 0.3578(5) 0.0625(8) Uani 1 1 d .
C9 C 0.3533(5) 0.5786(3) 0.4904(6) 0.0637(9) Uani 1 1 d .

loop_
_atom_site_aniso_label
_atom_site_aniso_U_11
_atom_site_aniso_U_22
_atom_site_aniso_U_33
_atom_site_aniso_U_23
_atom_site_aniso_U_13
_atom_site_aniso_U_12
Cr1 0.0424(4) 0.0403(4) 0.0409(4) 0.0095(2) 0.0138(3) 0.0083(3)
F1 0.1089(19) 0.127(2) 0.0964(17) 0.0255(15) 0.0656(16) 0.0129(16)
F2 0.132(2) 0.0819(15) 0.0860(15) 0.0448(13) 0.0303(15) 0.0237(14)
F3 0.1029(19) 0.121(2) 0.118(2) 0.0294(16) 0.0477(16) 0.0642(17)
C1 0.0445(17) 0.073(2) 0.078(2) 0.0095(18) 0.0107(16) 0.0116(15)
C2 0.069(2) 0.0620(19) 0.0472(17) 0.0157(14) -0.0012(15) 0.0036(16)
C3 0.079(2) 0.065(2) 0.0470(16) 0.0028(14) 0.0259(16) 0.0049(17)
C4 0.074(2) 0.0454(17) 0.070(2) -0.0021(15) 0.0240(18) 0.0145(15)
C5 0.075(2) 0.0437(16) 0.0637(19) 0.0178(14) 0.0148(17) 0.0003(15)
C6 0.062(2) 0.074(2) 0.067(2) 0.0090(17) 0.0279(17) -0.0097(17)
C7 0.067(2) 0.0611(19) 0.0565(18) 0.0054(15) 0.0280(16) -0.0014(16)
C8 0.077(2) 0.0444(16) 0.0563(18) 0.0148(13) 0.0177(16) 0.0079(15)
C9 0.0602(19) 0.0511(17) 0.071(2) 0.0046(15) 0.0196(16) 0.0174(15)

loop_
_atom_type_symbol
_atom_type_description
_atom_type_scat_dispersion_real
_atom_type_scat_dispersion_imag
_atom_type_scat_source
C C 0.0033 0.0016 'International Tables Vol C Tables 4.2.6.8 and 6.1.1.4'
H H 0.0000 0.0000 'International Tables Vol C Tables 4.2.6.8 and 6.1.1.4'
F F 0.0171 0.0103 'International Tables Vol C Tables 4.2.6.8 and 6.1.1.4'
Cr Cr 0.3209 0.6236 'International Tables Vol C Tables 4.2.6.8 and 6.1.1.4'

loop_
_geom_angle_atom_site_label_1
_geom_angle_atom_site_label_2
_geom_angle_atom_site_label_3
_geom_angle
_geom_angle_site_symmetry_1
_geom_angle_site_symmetry_3
C2 Cr1 C2 180.0 2 .
C2 Cr1 C6 110.89(14) 2 .
C2 Cr1 C6 69.11(14) . .
C2 Cr1 C6 69.11(14) 2 2
C2 Cr1 C6 110.89(14) . 2
C6 Cr1 C6 180.0 . 2
C2 Cr1 C1 38.18(14) 2 2
C2 Cr1 C1 141.82(14) . 2
C6 Cr1 C1 141.62(14) . 2
C6 Cr1 C1 38.38(14) 2 2
C2 Cr1 C1 141.82(14) 2 .
C2 Cr1 C1 38.18(14) . .
C6 Cr1 C1 38.38(14) . .
C6 Cr1 C1 141.62(14) 2 .
C1 Cr1 C1 180.0 2 .
C2 Cr1 C3 141.79(14) 2 .
C2 Cr1 C3 38.21(14) . .
C6 Cr1 C3 81.78(14) . .
C6 Cr1 C3 98.22(14) 2 .
C1 Cr1 C3 110.89(14) 2 .
C1 Cr1 C3 69.11(14) . .
C2 Cr1 C3 38.21(14) 2 2
C2 Cr1 C3 141.79(14) . 2
C6 Cr1 C3 98.22(14) . 2
C6 Cr1 C3 81.78(14) 2 2
C1 Cr1 C3 69.11(14) 2 2
C1 Cr1 C3 110.89(14) . 2
C3 Cr1 C3 180.0 . 2
C2 Cr1 C4 110.90(13) 2 .
C2 Cr1 C4 69.10(13) . .
C6 Cr1 C4 68.92(15) . .
C6 Cr1 C4 111.08(15) 2 .
C1 Cr1 C4 98.16(14) 2 .
C1 Cr1 C4 81.84(14) . .
C3 Cr1 C4 38.29(13) . .
C3 Cr1 C4 141.71(13) 2 .
C2 Cr1 C4 69.10(13) 2 2
C2 Cr1 C4 110.90(13) . 2
C6 Cr1 C4 111.08(15) . 2
C6 Cr1 C4 68.92(15) 2 2
C1 Cr1 C4 81.84(14) 2 2
C1 Cr1 C4 98.16(14) . 2
C3 Cr1 C4 141.71(13) . 2
C3 Cr1 C4 38.29(13) 2 2
C4 Cr1 C4 180.0 . 2
C2 Cr1 C5 98.17(13) 2 .
C2 Cr1 C5 81.83(13) . .
C6 Cr1 C5 38.14(14) . .
C6 Cr1 C5 141.86(14) 2 .
C1 Cr1 C5 110.78(14) 2 .
C1 Cr1 C5 69.22(14) . .
C3 Cr1 C5 69.13(13) . .
C3 Cr1 C5 110.87(13) 2 .
C4 Cr1 C5 38.14(14) . .
C4 Cr1 C5 141.86(14) 2 .
C2 Cr1 C5 81.83(13) 2 2
C2 Cr1 C5 98.17(13) . 2
C6 Cr1 C5 141.86(14) . 2
C6 Cr1 C5 38.14(14) 2 2
C1 Cr1 C5 69.22(14) 2 2
C1 Cr1 C5 110.78(14) . 2
C3 Cr1 C5 110.87(13) . 2
C3 Cr1 C5 69.13(13) 2 2
C4 Cr1 C5 141.86(14) . 2
C4 Cr1 C5 38.14(14) 2 2
C5 Cr1 C5 180.0 . 2
C2 C1 C6 119.6(3) . .
C2 C1 Cr1 70.71(19) . .
C6 C1 Cr1 70.8(2) . .
C1 C2 C3 120.5(3) . .
C1 C2 Cr1 71.11(18) . .
C3 C2 Cr1 71.18(18) . .
C2 C3 C4 119.7(3) . .
C2 C3 Cr1 70.61(18) . .
C4 C3 Cr1 70.87(18) . .
C5 C4 C3 120.1(3) . .
C5 C4 Cr1 70.95(18) . .
C3 C4 Cr1 70.84(18) . .
C6 C5 C4 119.9(3) . .
C6 C5 Cr1 70.76(18) . .
C4 C5 Cr1 70.92(18) . .
C5 C6 C1 120.3(3) . .
C5 C6 Cr1 71.10(19) . .
C1 C6 Cr1 70.86(19) . .
F1 C7 C8 120.7(3) . .
F1 C7 C9 119.6(3) . 2_666
C8 C7 C9 119.7(3) . 2_666
F2 C8 C7 119.7(3) . .
F2 C8 C9 120.1(3) . .
C7 C8 C9 120.3(3) . .
F3 C9 C8 119.5(3) . .
F3 C9 C7 120.5(3) . 2_666
C8 C9 C7 120.0(3) . 2_666

loop_
_geom_bond_atom_site_label_1
_geom_bond_atom_site_label_2
_geom_bond_distance
_geom_bond_site_symmetry_2
Cr1 C2 2.128(3) 2
Cr1 C2 2.128(3) .
Cr1 C6 2.132(3) .
Cr1 C6 2.132(3) 2
Cr1 C1 2.133(3) 2
Cr1 C1 2.133(3) .
Cr1 C3 2.135(3) .
Cr1 C3 2.135(3) 2
Cr1 C4 2.136(3) .
Cr1 C4 2.136(3) 2
Cr1 C5 2.136(3) .
Cr1 C5 2.136(3) 2
F1 C7 1.335(4) .
F2 C8 1.346(4) .
F3 C9 1.342(4) .
C1 C2 1.394(5) .
C1 C6 1.402(5) .
C2 C3 1.395(5) .
C3 C4 1.401(5) .
C4 C5 1.396(5) .
C5 C6 1.394(5) .
C7 C8 1.359(5) .
C7 C9 1.369(5) 2_666
C8 C9 1.367(5) .
C9 C7 1.369(5) 2_666
